data_8100333
loop_
_publ_author_name
'Zheng, Yue-Qing'
'Lin, Jian-Li'
'Jiang, Jian-Ye'

_publ_section_title
;
Crystal structure of tetraaqua(\m-4,4'-bipyridine-N,N')zinc(II) 
succinate tetrahydrate, Zn(H~2~O)~4~(C~10~H~8~N~2~)(C~4~H~4~O~4~) 
&#x00B7; 4H~2~O
;
_journal_issue 2
_journal_name_full 'Zeitschrift f\"ur Kristallographie - New Crystal Structures'
_journal_page_first 229
_journal_page_last 230
_journal_volume 218
_journal_year 2003
_chemical_formula_moiety '[Zn(H2 O)4(4,4'-bpy)](C4 H4 O4) .4H2 O'
_chemical_formula_sum 'C14 H28 N2 O12 Zn'
_chemical_formula_weight 481.75
_space_group_IT_number 1
_symmetry_cell_setting triclinic
_symmetry_space_group_name_Hall 'P 1'
_symmetry_space_group_name_H-M 'P 1'
_cell_angle_alpha 79.16(3)
_cell_angle_beta 87.80(3)
_cell_angle_gamma 71.29(3)
_cell_formula_units_Z 1
_cell_length_a 7.1890(14)
_cell_length_b 7.7640(16)
_cell_length_c 9.843(2)
_cell_measurement_temperature 293(2)
_cell_volume 510.93(18)
_diffrn_ambient_temperature 293(2)
_exptl_crystal_density_diffrn 1.566
_cod_database_code 8100333

loop_
_symmetry_equiv_pos_as_xyz
'x, y, z'

loop_
_atom_site_label
_atom_site_type_symbol
_atom_site_fract_x
_atom_site_fract_y
_atom_site_fract_z
_atom_site_U_iso_or_equiv
_atom_site_adp_type
_atom_site_occupancy
_atom_site_symmetry_multiplicity
_atom_site_Wyckoff_symbol
_atom_site_calc_flag
_atom_site_refinement_flags
_atom_site_disorder_assembly
_atom_site_disorder_group
Zn Zn 0.0890(3) 0.92023(19) 0.80269(14) 0.02383(11) Uani 1 1 a d . . .
C1 C 0.1686(14) 0.5530(11) 0.9954(7) 0.0254(15) Uani 1 1 a d . . .
H1 H 0.2189 0.5082 0.9158 0.041(4) Uiso 1 1 a calc R . .
C2 C 0.1515(15) 0.4273(12) 1.1146(9) 0.0313(18) Uani 1 1 a d . . .
H2 H 0.1769 0.3040 1.1078 0.041(4) Uiso 1 1 a calc R . .
C3 C 0.0976(13) 0.4795(10) 1.2441(8) 0.0250(15) Uani 1 1 a d . . .
C4 C 0.0484(16) 0.6760(12) 1.2292(8) 0.0335(19) Uani 1 1 a d . . .
H4 H 0.0097 0.7289 1.3072 0.041(4) Uiso 1 1 a calc R . .
C5 C 0.0552(16) 0.7902(12) 1.1062(9) 0.0321(19) Uani 1 1 a d . . .
H5 H 0.0143 0.9172 1.1038 0.041(4) Uiso 1 1 a calc R . .
C6 C 0.0850(12) 0.3517(10) 1.3718(7) 0.0201(13) Uani 1 1 a d . . .
C7 C 0.1401(16) 0.1668(11) 1.3687(7) 0.0290(17) Uani 1 1 a d . . .
H7 H 0.1843 0.1220 1.2881 0.041(4) Uiso 1 1 a calc R . .
C8 C 0.1272(15) 0.0496(11) 1.4902(8) 0.0301(18) Uani 1 1 a d . . .
H8 H 0.1610 -0.0764 1.4896 0.041(4) Uiso 1 1 a calc R . .
C9 C 0.0127(15) 0.3002(12) 1.6046(9) 0.0338(19) Uani 1 1 a d . . .
H9 H -0.0255 0.3458 1.6856 0.041(4) Uiso 1 1 a calc R . .
C10 C 0.0117(14) 0.4222(11) 1.4886(8) 0.0272(16) Uani 1 1 a d . . .
H10 H -0.0363 0.5490 1.4868 0.041(4) Uiso 1 1 a calc R . .
N1 N 0.1159(13) 0.7301(9) 0.9935(6) 0.0246(15) Uani 1 1 a d . . .
N2 N 0.0670(13) 0.1100(9) 1.6122(7) 0.0267(15) Uani 1 1 a d . . .
O1 O 0.4441(15) 0.5269(10) 0.5748(7) 0.054(2) Uani 1 1 a d . . .
O2 O 0.4872(14) 0.7152(10) 0.3891(7) 0.046(2) Uani 1 1 a d . . .
C11 C 0.4876(15) 0.5638(10) 0.4510(9) 0.0293(17) Uani 1 1 a d . . .
C12 C 0.5640(12) 0.3936(10) 0.3780(7) 0.0190(13) Uani 1 1 a d . . .
H12A H 0.6810 0.3070 0.4272 0.031(4) Uiso 1 1 a calc R . .
H12B H 0.4651 0.3320 0.3843 0.031(4) Uiso 1 1 a calc R . .
C13 C 0.6119(15) 0.4404(12) 0.2280(9) 0.0285(17) Uani 1 1 a d . . .
H13A H 0.4947 0.5279 0.1795 0.031(4) Uiso 1 1 a calc R . .
H13B H 0.7106 0.5020 0.2223 0.031(4) Uiso 1 1 a calc R . .
C14 C 0.6833(14) 0.2837(11) 0.1559(7) 0.0269(16) Uani 1 1 a d . . .
O3 O 0.7468(12) 0.3178(9) 0.0345(6) 0.0409(15) Uani 1 1 a d . . .
O4 O 0.6894(12) 0.1212(8) 0.2152(7) 0.0364(16) Uani 1 1 a d . . .
O5 O -0.0642(12) 0.7682(9) 0.7156(5) 0.0321(14) Uani 1 1 a d . . .
O6 O 0.2516(11) 1.0660(9) 0.8941(6) 0.0315(13) Uani 1 1 a d . . .
O7 O 0.3554(11) 0.7594(9) 0.7419(7) 0.0403(17) Uani 1 1 a d . . .
O8 O 0.4937(12) 0.1754(10) 0.6947(6) 0.0363(15) Uani 1 1 a d . . .
O9 O 0.6813(12) 0.6777(10) -0.0870(6) 0.0353(14) Uani 1 1 a d . . .
O10 O -0.1783(9) 1.0825(8) 0.8645(6) 0.0319(14) Uani 1 1 a d . . .
O11 O 0.5129(11) -0.0945(10) 0.1144(7) 0.0424(18) Uani 1 1 a d . . .
O12 O 0.6665(13) 0.9400(9) 0.4865(6) 0.044(2) Uani 1 1 a d . . .
H14A H -0.1570 0.7429 0.7748 0.050 Uiso 1 1 a d . . .
H14B H -0.1545 0.8380 0.6369 0.050 Uiso 1 1 a d . . .
H15A H 0.3296 1.0082 0.9692 0.050 Uiso 1 1 a d . . .
H15B H 0.3263 1.0988 0.8321 0.050 Uiso 1 1 a d . . .
H16A H 0.3963 0.6828 0.6865 0.050 Uiso 1 1 a d . . .
H16B H 0.4433 0.7358 0.8049 0.050 Uiso 1 1 a d . . .
H17A H 0.5233 0.0985 0.6233 0.050 Uiso 1 1 a d . . .
H17B H 0.4705 0.2895 0.6423 0.050 Uiso 1 1 a d . . .
H18A H 0.6540 0.7363 -0.0153 0.050 Uiso 1 1 a d . . .
H18B H 0.7172 0.5629 -0.0401 0.050 Uiso 1 1 a d . . .
H19A H -0.2188 1.1577 0.9180 0.050 Uiso 1 1 a d . . .
H19B H -0.2743 1.1122 0.8036 0.050 Uiso 1 1 a d . . .
H20A H 0.5118 -0.1456 0.2000 0.050 Uiso 1 1 a d . . .
H20B H 0.5843 -0.0371 0.1378 0.050 Uiso 1 1 a d . . .
H21A H 0.6752 0.9982 0.4001 0.050 Uiso 1 1 a d . . .
H21B H 0.5925 0.8858 0.4665 0.050 Uiso 1 1 a d . . .

loop_
_atom_site_aniso_label
_atom_site_aniso_U_11
_atom_site_aniso_U_22
_atom_site_aniso_U_33
_atom_site_aniso_U_23
_atom_site_aniso_U_13
_atom_site_aniso_U_12
Zn 0.03015(17) 0.02013(14) 0.01889(14) -0.00110(9) 0.00239(10) -0.00646(11)
C1 0.042(4) 0.022(2) 0.011(2) 0.0053(17) 0.003(2) -0.013(3)
C2 0.042(4) 0.020(3) 0.031(3) -0.002(2) -0.004(3) -0.010(3)
C3 0.025(3) 0.023(3) 0.027(3) -0.008(2) 0.001(2) -0.005(2)
C4 0.043(4) 0.029(3) 0.030(3) -0.012(3) 0.002(3) -0.009(3)
C5 0.048(5) 0.022(3) 0.027(3) 0.002(2) 0.007(3) -0.016(3)
C6 0.023(3) 0.023(2) 0.0116(19) 0.0121(15) -0.0016(18) -0.011(2)
C7 0.046(4) 0.022(3) 0.013(2) 0.005(2) 0.011(2) -0.010(3)
C8 0.044(4) 0.022(3) 0.020(3) -0.004(2) 0.002(3) -0.003(3)
C9 0.040(4) 0.025(3) 0.035(4) -0.011(3) 0.005(3) -0.005(3)
C10 0.037(4) 0.019(3) 0.020(3) 0.000(2) 0.008(2) -0.006(2)
N1 0.032(4) 0.025(3) 0.016(3) 0.002(2) 0.003(3) -0.011(3)
N2 0.030(4) 0.022(3) 0.026(3) -0.002(3) 0.000(3) -0.007(3)
O1 0.100(6) 0.038(3) 0.034(3) -0.020(3) 0.023(4) -0.031(4)
O2 0.084(7) 0.028(3) 0.034(3) -0.015(2) 0.014(4) -0.023(4)
C11 0.033(4) 0.022(3) 0.038(4) -0.017(3) 0.008(3) -0.010(3)
C12 0.023(3) 0.017(3) 0.019(3) -0.006(2) 0.002(2) -0.007(2)
C13 0.035(5) 0.027(3) 0.029(3) -0.010(3) 0.006(3) -0.015(3)
C14 0.036(4) 0.028(3) 0.018(3) -0.003(2) 0.001(3) -0.013(3)
O3 0.065(4) 0.029(3) 0.031(3) -0.013(2) 0.021(3) -0.016(3)
O4 0.059(5) 0.023(3) 0.031(3) -0.008(2) 0.004(3) -0.017(3)
O5 0.045(4) 0.033(3) 0.022(2) -0.0102(18) 0.002(2) -0.015(3)
O6 0.030(3) 0.030(2) 0.035(3) 0.0007(19) -0.001(2) -0.015(2)
O7 0.048(4) 0.043(3) 0.029(3) -0.017(2) 0.003(3) -0.008(3)
O8 0.045(4) 0.033(3) 0.030(3) -0.004(2) 0.001(3) -0.014(3)
O9 0.041(4) 0.034(3) 0.032(3) 0.000(2) 0.000(2) -0.017(3)
O10 0.020(3) 0.035(3) 0.034(3) -0.017(2) -0.002(2) 0.006(2)
O11 0.053(4) 0.044(3) 0.035(3) 0.008(2) -0.007(3) -0.029(3)
O12 0.078(6) 0.034(3) 0.028(3) -0.006(2) -0.013(3) -0.026(3)

loop_
_geom_bond_atom_site_label_1
_geom_bond_atom_site_label_2
_geom_bond_distance
_geom_bond_site_symmetry_2
_geom_bond_publ_flag
Zn O7 2.060(7) . ?
Zn O10 2.073(6) . ?
Zn N1 2.132(6) . ?
Zn N2 2.132(7) 1_564 ?
Zn O5 2.151(7) . ?
Zn O6 2.184(7) . ?
C1 N1 1.300(11) . ?
C1 C2 1.407(11) . ?
C1 H1 0.9300 . ?
C2 C3 1.412(11) . ?
C2 H2 0.9300 . ?
C3 C4 1.431(11) . ?
C3 C6 1.467(4) . ?
C4 C5 1.369(12) . ?
C4 H4 0.9300 . ?
C5 N1 1.291(11) . ?
C5 H5 0.9300 . ?
C6 C7 1.368(12) . ?
C6 C10 1.380(10) . ?
C7 C8 1.380(11) . ?
C7 H7 0.9300 . ?
C8 N2 1.375(10) . ?
C8 H8 0.9300 . ?
C9 C10 1.338(12) . ?
C9 N2 1.389(11) . ?
C9 H9 0.9300 . ?
C10 H10 0.9300 . ?
N2 Zn 2.132(7) 1_546 ?
O1 C11 1.249(11) . ?
O2 C11 1.217(11) . ?
C11 C12 1.558(10) . ?
C12 C13 1.506(4) . ?
C12 H12A 0.9700 . ?
C12 H12B 0.9700 . ?
C13 C14 1.465(11) . ?
C13 H13A 0.9700 . ?
C13 H13B 0.9700 . ?
C14 O3 1.274(10) . ?
C14 O4 1.274(10) . ?
O5 H14A 0.9133 . ?
O5 H14B 0.9850 . ?
O6 H15A 0.8988 . ?
O6 H15B 0.8539 . ?
O7 H16A 0.8576 . ?
O7 H16B 0.8541 . ?
O8 H17A 0.9797 . ?
O8 H17B 0.9047 . ?
O9 H18A 0.8926 . ?
O9 H18B 0.8841 . ?
O10 H19A 0.8354 . ?
O10 H19B 0.8752 . ?
O11 H20A 0.8620 . ?
O11 H20B 0.8426 . ?
O12 H21A 0.8947 . ?
O12 H21B 0.8254 . ?
